data_4029883
loop_
_publ_author_name
'Tada, Atsuo'
'Tokoro, Yuichiro'
'Fukuzawa, Shin-Ichi'

_publ_section_title
;
 Palladium/ClickFerrophos-Catalyzed Asymmetric Domino
 Allylstannylation-Heck Reaction of o-Formylaryl Triflate.
;
_journal_issue 17
_journal_name_full 'The Journal of organic chemistry'
_journal_page_first 7905
_journal_page_last 7909
_journal_paper_doi 10.1021/jo5010247
_journal_volume 79
_journal_year 2014
_chemical_absolute_configuration R
_chemical_formula_moiety 'C10 H9 Br O'
_chemical_formula_sum 'C10 H9 Br O'
_chemical_formula_weight 225.08
_chemical_name_systematic
;
 ?
;
_space_group_crystal_system orthorhombic
_space_group_IT_number 19
_space_group_name_Hall 'P 2ac 2ab'
_space_group_name_H-M_alt 'P 21 21 21'
_symmetry_space_group_name_Hall 'P 2ac 2ab'
_symmetry_space_group_name_H-M 'P 21 21 21'
_atom_sites_solution_hydrogens geom
_audit_creation_method SHELXL-2013
_cell_angle_alpha 90
_cell_angle_beta 90
_cell_angle_gamma 90
_cell_formula_units_Z 8
_cell_length_a 4.8383(8)
_cell_length_b 16.347(3)
_cell_length_c 23.195(4)
_cell_measurement_reflns_used 7130
_cell_measurement_temperature 93(2)
_cell_measurement_theta_max 30.6839
_cell_measurement_theta_min 2.4638
_cell_volume 1834.5(6)
_computing_cell_refinement 'RIGAKU CrystalClear'
_computing_data_collection 'RIGAKU CrystalClear'
_computing_data_reduction 'RIGAKU CrystalClear'
_computing_molecular_graphics 'Yadokari-XG 2009(Wakita Nemoto et al.)'
_computing_publication_material 'Yadokari-XG 2009(Wakita,Nemoto et al.)'
_computing_structure_refinement 'SHELXL-2014 (Sheldrick, 2014)'
_computing_structure_solution SIR-2004
_diffrn_ambient_temperature 93(2)
_diffrn_detector_area_resol_mean 28.5714
_diffrn_measured_fraction_theta_full 0.994
_diffrn_measured_fraction_theta_max 0.996
_diffrn_measurement_device_type 'Rigaku VariMax Saturn'
_diffrn_measurement_method 'omega scans'
_diffrn_radiation_monochromator Confocal
_diffrn_radiation_source 'rotating-anode X-ray tube'
_diffrn_radiation_type MoK\a
_diffrn_radiation_wavelength 0.71075
_diffrn_reflns_av_R_equivalents 0.0459
_diffrn_reflns_av_unetI/netI 0.0585
_diffrn_reflns_Laue_measured_fraction_full 0.994
_diffrn_reflns_Laue_measured_fraction_max 0.996
_diffrn_reflns_limit_h_max 6
_diffrn_reflns_limit_h_min -6
_diffrn_reflns_limit_k_max 18
_diffrn_reflns_limit_k_min -21
_diffrn_reflns_limit_l_max 30
_diffrn_reflns_limit_l_min -30
_diffrn_reflns_number 14988
_diffrn_reflns_point_group_measured_fraction_full 0.996
_diffrn_reflns_point_group_measured_fraction_max 0.997
_diffrn_reflns_theta_full 25.242
_diffrn_reflns_theta_max 27.473
_diffrn_reflns_theta_min 3.513
_exptl_absorpt_coefficient_mu 4.427
_exptl_absorpt_correction_T_max 1.0000
_exptl_absorpt_correction_T_min 0.9048
_exptl_absorpt_correction_type multi-scan
_exptl_absorpt_process_details 'Jacobson, R. (1998) Private communication'
_exptl_crystal_colour Colourless
_exptl_crystal_density_diffrn 1.630
_exptl_crystal_description Plate
_exptl_crystal_F_000 896
_exptl_crystal_size_max 0.220
_exptl_crystal_size_mid 0.150
_exptl_crystal_size_min 0.140
_refine_diff_density_max 0.397
_refine_diff_density_min -0.807
_refine_diff_density_rms 0.106
_refine_ls_abs_structure_details
;
 Flack x determined using 661 quotients [(I+)-(I-)]/[(I+)+(I-)]
 (Parsons and Flack (2004), Acta Cryst. A60, s61).
;
_refine_ls_abs_structure_Flack 0.018(10)
_refine_ls_extinction_method none
_refine_ls_goodness_of_fit_ref 0.919
_refine_ls_hydrogen_treatment constr
_refine_ls_matrix_type full
_refine_ls_number_parameters 219
_refine_ls_number_reflns 4200
_refine_ls_number_restraints 0
_refine_ls_restrained_S_all 0.919
_refine_ls_R_factor_all 0.0803
_refine_ls_R_factor_gt 0.0495
_refine_ls_shift/su_max 0.000
_refine_ls_shift/su_mean 0.000
_refine_ls_structure_factor_coef Fsqd
_refine_ls_weighting_details 'w=1/[\s^2^(Fo^2^)+(0.0651P)^2^] where P=(Fo^2^+2Fc^2^)/3'
_refine_ls_weighting_scheme calc
_refine_ls_wR_factor_gt 0.1059
_refine_ls_wR_factor_ref 0.1226
_reflns_Friedel_coverage 0.707
_reflns_Friedel_fraction_full 0.998
_reflns_Friedel_fraction_max 0.998
_reflns_number_gt 2195
_reflns_number_total 4200
_reflns_threshold_expression 'I > 2\s(I)'
_cod_data_source_file jo5010247_si_001.cif
_cod_data_source_block yd386
_cod_depositor_comments
;
The following automatic conversions were performed:

'_exptl_absorpt_correction_type' value 'Multi-scan' changed to
'multi-scan' according to
/usr/data/users/saulius/crontab/automatic-downloads/rss-feeds/ACS/lib/dictionaries/cif_core.dic
dictionary named 'cif_core.dic' version 2.4.2 from 2011-04-26.

Automatic conversion script
Id: cif_fix_values 2281 2013-09-26 08:29:07Z andrius 

 Adding full bibliography for 4029883.cif.
;
_cod_original_cell_volume 1834.6(5)
_cod_database_code 4029883
_shelx_space_group_comment
;
The symmetry employed for this shelxl refinement is uniquely defined
by the following loop, which should always be used as a source of
symmetry information in preference to the above space-group names.
They are only intended as comments.
;
_shelx_estimated_absorpt_t_min 0.443
_shelx_estimated_absorpt_t_max 0.576
_shelxl_version_number 2013-4

loop_
_space_group_symop_operation_xyz
'x, y, z'
'-x+1/2, -y, z+1/2'
'x+1/2, -y+1/2, -z'
'-x, y+1/2, -z+1/2'

loop_
_atom_site_label
_atom_site_type_symbol
_atom_site_fract_x
_atom_site_fract_y
_atom_site_fract_z
_atom_site_U_iso_or_equiv
_atom_site_adp_type
_atom_site_occupancy
_atom_site_site_symmetry_order
_atom_site_calc_flag
_atom_site_refinement_flags_posn
_atom_site_refinement_flags_adp
C1 C 0.2365(12) 0.3366(4) 0.5666(2) 0.0500(15) Uani 1 1 d . .
C2 C 0.0374(13) 0.3533(4) 0.6086(2) 0.0476(13) Uani 1 1 d . .
H1 H -0.0429 0.4060 0.6124 0.057 Uiso 1 1 calc R U
C3 C -0.0368(12) 0.2897(4) 0.6442(2) 0.0443(13) Uani 1 1 d . .
C4 C -0.2550(12) 0.2911(4) 0.6914(3) 0.0524(15) Uani 1 1 d . .
H11 H -0.4404 0.3022 0.6740 0.063 Uiso 1 1 calc R U
C5 C -0.2509(14) 0.2055(5) 0.7167(3) 0.070(2) Uani 1 1 d . .
H7 H -0.1939 0.2073 0.7577 0.084 Uiso 1 1 calc R U
H8 H -0.4369 0.1805 0.7143 0.084 Uiso 1 1 calc R U
C6 C -0.0462(14) 0.1565(4) 0.6818(3) 0.0634(17) Uani 1 1 d . .
C7 C 0.009(2) 0.0786(5) 0.6884(4) 0.099(3) Uani 1 1 d . .
H13 H 0.1386 0.0526 0.6636 0.118 Uiso 1 1 calc R U
H14 H -0.0799 0.0481 0.7179 0.118 Uiso 1 1 calc R U
C8 C 0.0704(12) 0.2126(4) 0.6391(3) 0.0489(14) Uani 1 1 d . .
C9 C 0.2739(14) 0.1979(4) 0.5965(2) 0.0540(16) Uani 1 1 d . .
H2 H 0.3559 0.1454 0.5929 0.065 Uiso 1 1 calc R U
C10 C 0.3511(14) 0.2598(4) 0.5607(2) 0.0583(17) Uani 1 1 d . .
H3 H 0.4845 0.2501 0.5314 0.070 Uiso 1 1 calc R U
C11 C 0.5048(17) 0.1331(4) 0.8622(3) 0.0638(18) Uani 1 1 d . .
C12 C 0.3525(14) 0.1966(4) 0.8399(3) 0.0597(16) Uani 1 1 d . .
H4 H 0.2260 0.1877 0.8092 0.072 Uiso 1 1 calc R U
C13 C 0.3880(11) 0.2744(4) 0.8634(2) 0.0494(14) Uani 1 1 d . .
C14 C 0.2551(12) 0.3523(4) 0.8452(2) 0.0541(15) Uani 1 1 d . .
H12 H 0.0513 0.3495 0.8521 0.065 Uiso 1 1 calc R U
C15 C 0.3850(19) 0.4181(5) 0.8844(3) 0.082(2) Uani 1 1 d . .
H9 H 0.4943 0.4573 0.8612 0.098 Uiso 1 1 calc R U
H10 H 0.2393 0.4486 0.9053 0.098 Uiso 1 1 calc R U
C16 C 0.5696(13) 0.3731(4) 0.9265(3) 0.0588(17) Uani 1 1 d . .
C17 C 0.6979(18) 0.4064(5) 0.9711(4) 0.089(2) Uani 1 1 d . .
H15 H 0.8056 0.3732 0.9961 0.107 Uiso 1 1 calc R U
H16 H 0.6824 0.4634 0.9781 0.107 Uiso 1 1 calc R U
C18 C 0.5716(12) 0.2859(4) 0.9094(2) 0.0501(15) Uani 1 1 d . .
C19 C 0.7212(15) 0.2205(4) 0.9309(3) 0.0650(19) Uani 1 1 d . .
H5 H 0.8458 0.2285 0.9621 0.078 Uiso 1 1 calc R U
C20 C 0.6906(17) 0.1451(5) 0.9077(3) 0.0695(19) Uani 1 1 d . .
H6 H 0.7949 0.1004 0.9223 0.083 Uiso 1 1 calc R U
O1 O -0.1897(9) 0.3542(3) 0.73241(18) 0.0623(12) Uani 1 1 d . .
H17 H -0.3290 0.3639 0.7529 0.093 Uiso 1 1 calc R U
Br1 Br 0.34589(19) 0.42070(5) 0.51582(3) 0.0795(3) Uani 1 1 d . .
Br2 Br 0.4629(3) 0.02766(5) 0.82932(4) 0.0988(4) Uani 1 1 d . .
O2 O 0.3083(8) 0.3713(3) 0.78603(17) 0.0559(10) Uani 1 1 d . .
H18 H 0.1644 0.3633 0.7666 0.084 Uiso 1 1 calc R U

loop_
_atom_site_aniso_label
_atom_site_aniso_U_11
_atom_site_aniso_U_22
_atom_site_aniso_U_33
_atom_site_aniso_U_23
_atom_site_aniso_U_13
_atom_site_aniso_U_12
C1 0.056(4) 0.055(4) 0.039(3) -0.003(3) 0.004(3) -0.005(3)
C2 0.045(3) 0.054(3) 0.044(3) -0.005(3) 0.001(3) 0.002(3)
C3 0.034(3) 0.059(3) 0.040(3) -0.006(3) -0.002(3) -0.002(3)
C4 0.035(3) 0.074(4) 0.049(3) -0.004(3) 0.002(3) -0.003(3)
C5 0.050(4) 0.090(6) 0.070(4) 0.018(4) 0.000(3) -0.013(4)
C6 0.061(4) 0.061(4) 0.068(4) 0.005(3) -0.009(4) -0.014(4)
C7 0.120(7) 0.061(5) 0.115(6) 0.012(5) 0.009(6) -0.015(6)
C8 0.046(3) 0.050(3) 0.051(3) -0.003(3) -0.010(3) -0.007(3)
C9 0.063(4) 0.048(3) 0.051(3) -0.013(3) -0.002(3) 0.008(3)
C10 0.059(4) 0.072(4) 0.044(3) -0.018(3) 0.001(3) 0.006(4)
C11 0.087(5) 0.058(4) 0.047(3) 0.002(3) 0.006(4) -0.023(4)
C12 0.060(4) 0.066(4) 0.052(3) -0.001(3) 0.001(3) -0.013(4)
C13 0.043(3) 0.061(4) 0.044(3) 0.002(3) 0.005(3) -0.004(3)
C14 0.045(3) 0.069(4) 0.048(3) -0.004(3) 0.001(3) 0.004(3)
C15 0.103(6) 0.064(4) 0.079(5) -0.013(4) -0.013(5) 0.005(5)
C16 0.048(3) 0.075(4) 0.054(3) -0.005(3) 0.003(3) -0.002(3)
C17 0.091(6) 0.081(5) 0.095(5) -0.012(5) -0.032(5) -0.008(5)
C18 0.046(3) 0.061(4) 0.043(3) 0.006(3) 0.005(3) -0.007(3)
C19 0.064(4) 0.074(5) 0.057(4) 0.011(3) -0.006(3) -0.008(4)
C20 0.080(5) 0.065(4) 0.064(4) 0.018(4) -0.002(4) 0.003(4)
O1 0.041(2) 0.097(3) 0.048(2) -0.020(2) 0.004(2) -0.010(3)
Br1 0.1049(6) 0.0737(5) 0.0599(4) 0.0076(4) 0.0222(4) -0.0096(5)
Br2 0.1545(9) 0.0564(4) 0.0856(6) 0.0017(4) 0.0025(6) -0.0156(5)
O2 0.042(2) 0.074(3) 0.052(2) 0.002(2) 0.000(2) 0.003(2)

loop_
_atom_type_symbol
_atom_type_description
_atom_type_scat_dispersion_real
_atom_type_scat_dispersion_imag
_atom_type_scat_source
C C 0.0033 0.0016 'International Tables Vol C Tables 4.2.6.8 and 6.1.1.4'
H H 0.0000 0.0000 'International Tables Vol C Tables 4.2.6.8 and 6.1.1.4'
O O 0.0106 0.0060 'International Tables Vol C Tables 4.2.6.8 and 6.1.1.4'
Br Br -0.2901 2.4595 'International Tables Vol C Tables 4.2.6.8 and 6.1.1.4'

loop_
_geom_angle_atom_site_label_1
_geom_angle_atom_site_label_2
_geom_angle_atom_site_label_3
_geom_angle
C10 C1 C2 121.6(6)
C10 C1 Br1 119.2(5)
C2 C1 Br1 119.2(5)
C3 C2 C1 116.8(5)
C3 C2 H1 121.6
C1 C2 H1 121.6
C8 C3 C2 123.0(5)
C8 C3 C4 109.9(5)
C2 C3 C4 127.0(6)
O1 C4 C5 113.7(5)
O1 C4 C3 109.6(5)
C5 C4 C3 104.8(5)
O1 C4 H11 109.6
C5 C4 H11 109.6
C3 C4 H11 109.6
C6 C5 C4 106.9(5)
C6 C5 H7 110.3
C4 C5 H7 110.3
C6 C5 H8 110.3
C4 C5 H8 110.3
H7 C5 H8 108.6
C7 C6 C8 127.5(8)
C7 C6 C5 126.0(7)
C8 C6 C5 106.5(6)
C6 C7 H13 120.0
C6 C7 H14 120.0
H13 C7 H14 120.0
C3 C8 C9 118.7(6)
C3 C8 C6 111.9(6)
C9 C8 C6 129.4(6)
C10 C9 C8 119.4(6)
C10 C9 H2 120.3
C8 C9 H2 120.3
C9 C10 C1 120.3(6)
C9 C10 H3 119.8
C1 C10 H3 119.8
C12 C11 C20 121.4(6)
C12 C11 Br2 118.5(5)
C20 C11 Br2 120.0(6)
C11 C12 C13 118.4(6)
C11 C12 H4 120.8
C13 C12 H4 120.8
C12 C13 C18 119.9(6)
C12 C13 C14 128.1(5)
C18 C13 C14 112.0(6)
O2 C14 C13 112.3(5)
O2 C14 C15 110.0(6)
C13 C14 C15 104.7(5)
O2 C14 H12 109.9
C13 C14 H12 109.9
C15 C14 H12 109.9
C16 C15 C14 106.4(6)
C16 C15 H9 110.4
C14 C15 H9 110.4
C16 C15 H10 110.4
C14 C15 H10 110.4
H9 C15 H10 108.6
C17 C16 C18 127.0(7)
C17 C16 C15 125.6(7)
C18 C16 C15 107.4(6)
C16 C17 H15 120.0
C16 C17 H16 120.0
H15 C17 H16 120.0
C19 C18 C13 120.2(6)
C19 C18 C16 130.6(6)
C13 C18 C16 109.2(6)
C20 C19 C18 120.2(7)
C20 C19 H5 119.9
C18 C19 H5 119.9
C19 C20 C11 119.9(7)
C19 C20 H6 120.0
C11 C20 H6 120.0
C4 O1 H17 109.5
C14 O2 H18 109.5

loop_
_geom_bond_atom_site_label_1
_geom_bond_atom_site_label_2
_geom_bond_distance
C1 C10 1.380(9)
C1 C2 1.396(8)
C1 Br1 1.886(6)
C2 C3 1.375(8)
C2 H1 0.9500
C3 C8 1.368(8)
C3 C4 1.521(8)
C4 O1 1.439(7)
C4 C5 1.518(9)
C4 H11 1.0000
C5 C6 1.509(10)
C5 H7 0.9900
C5 H8 0.9900
C6 C7 1.310(11)
C6 C8 1.464(9)
C7 H13 0.9500
C7 H14 0.9500
C8 C9 1.415(9)
C9 C10 1.361(9)
C9 H2 0.9500
C10 H3 0.9500
C11 C12 1.375(9)
C11 C20 1.400(10)
C11 Br2 1.896(7)
C12 C13 1.395(9)
C12 H4 0.9500
C13 C18 1.401(8)
C13 C14 1.488(9)
C14 O2 1.430(7)
C14 C15 1.542(9)
C14 H12 1.0000
C15 C16 1.513(10)
C15 H9 0.9900
C15 H10 0.9900
C16 C17 1.323(9)
C16 C18 1.479(9)
C17 H15 0.9500
C17 H16 0.9500
C18 C19 1.385(9)
C19 C20 1.352(10)
C19 H5 0.9500
C20 H6 0.9500
O1 H17 0.8400
O2 H18 0.8400

loop_
_geom_torsion_atom_site_label_1
_geom_torsion_atom_site_label_2
_geom_torsion_atom_site_label_3
_geom_torsion_atom_site_label_4
_geom_torsion
C10 C1 C2 C3 0.7(9)
Br1 C1 C2 C3 179.4(4)
C1 C2 C3 C8 -1.4(9)
C1 C2 C3 C4 -177.5(5)
C8 C3 C4 O1 126.0(5)
C2 C3 C4 O1 -57.5(7)
C8 C3 C4 C5 3.6(6)
C2 C3 C4 C5 -179.9(6)
O1 C4 C5 C6 -122.8(5)
C3 C4 C5 C6 -3.2(6)
C4 C5 C6 C7 -176.9(8)
C4 C5 C6 C8 1.7(7)
C2 C3 C8 C9 2.1(9)
C4 C3 C8 C9 178.7(5)
C2 C3 C8 C6 -179.3(5)
C4 C3 C8 C6 -2.7(7)
C7 C6 C8 C3 179.2(8)
C5 C6 C8 C3 0.6(7)
C7 C6 C8 C9 -2.4(12)
C5 C6 C8 C9 179.0(6)
C3 C8 C9 C10 -2.0(9)
C6 C8 C9 C10 179.7(6)
C8 C9 C10 C1 1.4(9)
C2 C1 C10 C9 -0.8(9)
Br1 C1 C10 C9 -179.4(5)
C20 C11 C12 C13 0.4(10)
Br2 C11 C12 C13 -178.7(5)
C11 C12 C13 C18 -1.2(9)
C11 C12 C13 C14 177.6(6)
C12 C13 C14 O2 -57.6(8)
C18 C13 C14 O2 121.3(5)
C12 C13 C14 C15 -177.0(6)
C18 C13 C14 C15 2.0(7)
O2 C14 C15 C16 -125.3(6)
C13 C14 C15 C16 -4.5(7)
C14 C15 C16 C17 -173.0(7)
C14 C15 C16 C18 5.4(7)
C12 C13 C18 C19 1.1(9)
C14 C13 C18 C19 -177.9(6)
C12 C13 C18 C16 -179.6(6)
C14 C13 C18 C16 1.4(7)
C17 C16 C18 C19 -6.7(12)
C15 C16 C18 C19 174.9(7)
C17 C16 C18 C13 174.0(7)
C15 C16 C18 C13 -4.3(7)
C13 C18 C19 C20 -0.1(10)
C16 C18 C19 C20 -179.3(7)
C18 C19 C20 C11 -0.7(11)
C12 C11 C20 C19 0.5(11)
Br2 C11 C20 C19 179.6(6)
